data_7160233
loop_
_publ_author_name
'Nagai, Shun'
'Ogoshi, Sensuke'
'Hoshimoto, Yoichi'

_publ_section_title
;
 Transformation of CO<sub>2</sub> and isocyanates mediated by
 <i>N</i>-borane-substituted cyclic phosphine imides (BCPIs) <i>via</i>
 &#x3bb;<sup>5</sup>-oxazaphosphetanes.
;
_journal_name_full 'Organic &amp; biomolecular chemistry'
_journal_paper_doi 10.1039/d4ob01565g
_journal_year 2024
_chemical_formula_moiety 'C36 H45 B N3 O2 P, C H2 Cl2'
_chemical_formula_sum 'C37 H47 B Cl2 N3 O2 P'
_chemical_formula_weight 678.45
_space_group_crystal_system monoclinic
_space_group_IT_number 14
_space_group_name_Hall '-P 2yn'
_space_group_name_H-M_alt 'P 1 21/n 1'
_atom_sites_solution_hydrogens geom
_atom_sites_solution_primary dual
_audit_block_doi 10.5517/ccdc.csd.cc2f6qt6
_audit_creation_date 2021-12-17
_audit_creation_method
;
Olex2 1.3
(compiled 2020.11.12 svn.r5f609507 for OlexSys, GUI svn.r6408)
;
_audit_update_record
;
2023-02-09 deposited with the CCDC.	2024-11-06 downloaded from the CCDC.
;
_cell_angle_alpha 90
_cell_angle_beta 107.512(2)
_cell_angle_gamma 90
_cell_formula_units_Z 4
_cell_length_a 12.6693(3)
_cell_length_b 19.5252(3)
_cell_length_c 16.0002(4)
_cell_measurement_reflns_used 9489
_cell_measurement_temperature 173.15
_cell_measurement_theta_max 75.8490
_cell_measurement_theta_min 3.6860
_cell_volume 3774.54(15)
_computing_cell_refinement 'CrysAlisPro 1.171.40.43a (Rigaku OD, 2019)'
_computing_data_collection 'CrysAlisPro 1.171.40.43a (Rigaku OD, 2019)'
_computing_data_reduction 'CrysAlisPro 1.171.40.43a (Rigaku OD, 2019)'
_computing_molecular_graphics 'Olex2 1.3 (Dolomanov et al., 2009)'
_computing_publication_material 'Olex2 1.3 (Dolomanov et al., 2009)'
_computing_structure_refinement 'SHELXL 2013/4 (Sheldrick, 2015)'
_computing_structure_solution 'SHELXT 2014/5 (Sheldrick, 2014)'
_diffrn_ambient_temperature 173.15
_diffrn_detector 'CCD plate'
_diffrn_detector_area_resol_mean 10.0000
_diffrn_detector_type HyPix
_diffrn_measured_fraction_theta_full 0.998
_diffrn_measured_fraction_theta_max 0.997
_diffrn_measurement_details
;
List of Runs (angles in degrees, time in seconds):

  # Type    Start    End  Width  t~exp~   \w     \q     \k     \f   Frames
#--------------------------------------------------------------------------
  1  \w     56.00 123.00   0.50    2.96    --   49.96  31.00-140.00  134
  2  \w     74.00  99.00   0.50    2.96    --   66.50  31.00-140.00   50
  3  \w     77.00 121.00   0.50    2.96    --   49.96 125.00-120.00   88
  4  \w      5.00  45.00   0.50    2.96    --   66.50 -31.00  59.00   80
  5  \w     -5.00  79.00   0.50    2.96    --   66.50 -57.00   0.00  168
  6  \w    -19.00  11.00   0.50    2.96    --   49.96 -31.00  59.00   60
  7  \w    -21.00  58.00   0.50    2.96    --   49.96 -37.00 -60.00  158
  8  \w    -45.00  20.00   0.50    2.96    --  -53.21  31.00-140.00  130
  9  \w    -89.00 -51.00   0.50    2.96    --  -53.21 -31.00  59.00   76
 10  \w    -98.00 -53.00   0.50    2.96    -- -105.75  37.00  30.00   90
 11  \w   -111.00 -52.00   0.50    2.96    -- -105.75  77.00  60.00  118
 12  \w   -112.00 -53.00   0.50    2.96    -- -105.75  19.00 -30.00  118
 13  \w   -110.00 -72.00   0.50    2.96    -- -105.75  31.00-140.00   76
 14  \w   -109.00 -32.00   0.50    2.96    -- -105.75  19.00-120.00  154
 15  \w   -112.00 -33.00   0.50    2.96    -- -105.75  19.00  30.00  158
 16  \w   -112.00 -34.00   0.50    2.96    -- -105.75  57.00  60.00  156
 17  \w   -161.00-136.00   0.50    2.96    -- -105.75 -31.00  59.00   50
 18  \w   -167.00-110.00   0.50    2.96    -- -105.75 -19.00   0.00  114
 19  \w   -175.00-122.00   0.50    2.96    -- -105.75 -19.00  90.00  106
;
_diffrn_measurement_device 'four-circle diffractometer'
_diffrn_measurement_device_type 'XtaLAB Synergy, Single source at offset/far, HyPix'
_diffrn_measurement_method '\w scans'
_diffrn_orient_matrix_type 'CrysAlisPro convention (1999,Acta A55,543-557)'
_diffrn_orient_matrix_UB_11 0.0186268000
_diffrn_orient_matrix_UB_12 -0.0242063000
_diffrn_orient_matrix_UB_13 -0.0861562000
_diffrn_orient_matrix_UB_21 0.1226971000
_diffrn_orient_matrix_UB_22 0.0209788000
_diffrn_orient_matrix_UB_23 0.0352584000
_diffrn_orient_matrix_UB_31 0.0294245000
_diffrn_orient_matrix_UB_32 -0.0720750000
_diffrn_orient_matrix_UB_33 0.0390802000
_diffrn_radiation_monochromator mirror
_diffrn_radiation_probe x-ray
_diffrn_radiation_type 'Cu K\a'
_diffrn_radiation_wavelength 1.54184
_diffrn_reflns_av_R_equivalents 0.0558
_diffrn_reflns_av_unetI/netI 0.0441
_diffrn_reflns_Laue_measured_fraction_full 0.998
_diffrn_reflns_Laue_measured_fraction_max 0.997
_diffrn_reflns_limit_h_max 14
_diffrn_reflns_limit_h_min -15
_diffrn_reflns_limit_k_max 15
_diffrn_reflns_limit_k_min -23
_diffrn_reflns_limit_l_max 19
_diffrn_reflns_limit_l_min -18
_diffrn_reflns_number 28175
_diffrn_reflns_point_group_measured_fraction_full 0.998
_diffrn_reflns_point_group_measured_fraction_max 0.997
_diffrn_reflns_theta_full 67.684
_diffrn_reflns_theta_max 68.246
_diffrn_reflns_theta_min 3.676
_diffrn_source 'micro-focus sealed X-ray tube'
_diffrn_source_type 'PhotonJet (Cu) X-ray Source'
_exptl_absorpt_coefficient_mu 2.213
_exptl_absorpt_correction_T_max 1.00000
_exptl_absorpt_correction_T_min 0.57179
_exptl_absorpt_correction_type multi-scan
_exptl_absorpt_process_details
;
CrysAlisPro 1.171.40.43a (Rigaku Oxford Diffraction, 2019)
Empirical absorption correction using spherical harmonics,
 implemented in SCALE3 ABSPACK scaling algorithm.
;
_exptl_crystal_colour colourless
_exptl_crystal_colour_primary colourless
_exptl_crystal_density_diffrn 1.194
_exptl_crystal_description plate
_exptl_crystal_F_000 1440
_exptl_crystal_size_max 0.1
_exptl_crystal_size_mid 0.1
_exptl_crystal_size_min 0.05
_refine_diff_density_max 1.014
_refine_diff_density_min -0.669
_refine_diff_density_rms 0.063
_refine_ls_extinction_method none
_refine_ls_goodness_of_fit_ref 1.032
_refine_ls_hydrogen_treatment constr
_refine_ls_matrix_type full
_refine_ls_number_parameters 425
_refine_ls_number_reflns 6898
_refine_ls_number_restraints 0
_refine_ls_restrained_S_all 1.032
_refine_ls_R_factor_all 0.0847
_refine_ls_R_factor_gt 0.0716
_refine_ls_shift/su_max 0.000
_refine_ls_shift/su_mean 0.000
_refine_ls_structure_factor_coef Fsqd
_refine_ls_weighting_details 'w=1/[\s^2^(Fo^2^)+(0.1048P)^2^+3.9052P] where P=(Fo^2^+2Fc^2^)/3'
_refine_ls_weighting_scheme calc
_refine_ls_wR_factor_gt 0.1888
_refine_ls_wR_factor_ref 0.1998
_reflns_Friedel_coverage 0.000
_reflns_number_gt 5733
_reflns_number_total 6898
_reflns_threshold_expression 'I > 2\s(I)'
_cod_data_source_file d4ob01565g2.cif
_cod_data_source_block compound_6a
_cod_database_code 7160233
_shelxl_version_number 2013-4
_chemical_oxdiff_formula 'C38 H50 B1 N3 O2 P1 Cl4'
_shelx_space_group_comment
;
The symmetry employed for this shelxl refinement is uniquely defined
by the following loop, which should always be used as a source of
symmetry information in preference to the above space-group names.
They are only intended as comments.
;
_reflns_odcompleteness_completeness 99.89
_reflns_odcompleteness_iscentric 1
_reflns_odcompleteness_theta 68.13
_olex2_refinement_description
;
1. Fixed Uiso
 At 1.2 times of:
  All C(H) groups, All C(H,H) groups
 At 1.5 times of:
  All C(H,H,H) groups
2.a Ternary CH refined with riding coordinates:
 C38(H38), C41(H41)
2.b Secondary CH2 refined with riding coordinates:
 C44(H44A,H44B)
2.c Aromatic/amide H refined with riding coordinates:
 C19(H19), C18(H18), C7(H7), C13(H13), C4(H4), C6(H6), C34(H34), C36(H36),
 C12(H12), C10(H10), C11(H11), C5(H5), C35(H35)
2.d Idealised Me refined as rotating group:
 C40(H40A,H40B,H40C), C24(H24A,H24B,H24C), C39(H39A,H39B,H39C), C26(H26A,H26B,
 H26C), C43(H43A,H43B,H43C), C25(H25A,H25B,H25C), C28(H28A,H28B,H28C), C29(H29A,
 H29B,H29C), C42(H42A,H42B,H42C), C30(H30A,H30B,H30C)
;
_olex2_submission_special_instructions 'No special instructions were received'
_oxdiff_exptl_absorpt_empirical_details
;
Empirical correction (ABSPACK) includes:
- Absorption correction using spherical harmonics
- Frame scaling
;
_oxdiff_exptl_absorpt_empirical_full_max 3.145
_oxdiff_exptl_absorpt_empirical_full_min 0.358

loop_
_space_group_symop_operation_xyz
'x, y, z'
'-x+1/2, y+1/2, -z+1/2'
'-x, -y, -z'
'x-1/2, -y-1/2, z-1/2'

loop_
_atom_site_label
_atom_site_type_symbol
_atom_site_fract_x
_atom_site_fract_y
_atom_site_fract_z
_atom_site_U_iso_or_equiv
_atom_site_adp_type
_atom_site_occupancy
_atom_site_site_symmetry_order
_atom_site_calc_flag
_atom_site_refinement_flags_posn
_atom_site_refinement_flags_adp
_atom_site_refinement_flags_occupancy
_atom_site_disorder_assembly
_atom_site_disorder_group
P14 P 0.17161(6) 0.30734(3) 0.80814(4) 0.0278(2) Uani 1 1 d . . . . .
O21 O 0.18988(18) 0.21426(9) 0.81445(14) 0.0417(5) Uani 1 1 d . . . . .
N17 N 0.26699(18) 0.47313(10) 0.71175(14) 0.0283(5) Uani 1 1 d . . . . .
N20 N 0.18681(18) 0.39896(10) 0.77363(14) 0.0281(5) Uani 1 1 d . . . . .
N15 N 0.24369(18) 0.28735(10) 0.73947(14) 0.0282(5) Uani 1 1 d . . . . .
O31 O 0.2937(2) 0.17255(10) 0.73120(17) 0.0546(6) Uani 1 1 d . . . . .
C16 C 0.2535(2) 0.40609(12) 0.72306(15) 0.0248(5) Uani 1 1 d . . . . .
C8 C 0.2449(2) 0.32922(12) 0.57820(17) 0.0305(6) Uani 1 1 d . . . . .
C3 C 0.3330(3) 0.32638(13) 0.54310(19) 0.0357(6) Uani 1 1 d . . . . .
C1 C 0.4251(2) 0.33058(12) 0.69628(19) 0.0322(6) Uani 1 1 d . . . . .
C32 C 0.3443(2) 0.50247(12) 0.67062(18) 0.0318(6) Uani 1 1 d . . . . .
C22 C 0.2478(3) 0.21856(13) 0.7575(2) 0.0376(6) Uani 1 1 d . . . . .
C19 C 0.1561(3) 0.46440(13) 0.79295(19) 0.0368(6) Uani 1 1 d . . . . .
H19 H 0.1093 0.4744 0.8263 0.044 Uiso 1 1 calc R U . . .
C33 C 0.3071(3) 0.51805(13) 0.58097(19) 0.0376(6) Uani 1 1 d . . . . .
C18 C 0.2058(3) 0.51009(13) 0.75508(19) 0.0378(7) Uani 1 1 d . . . . .
H18 H 0.2004 0.5575 0.7574 0.045 Uiso 1 1 calc R U . . .
C7 C 0.1382(3) 0.32415(14) 0.52018(19) 0.0387(7) Uani 1 1 d . . . . .
H7 H 0.0779 0.3256 0.5418 0.046 Uiso 1 1 calc R U . . .
C13 C 0.5185(2) 0.32722(14) 0.7687(2) 0.0412(7) Uani 1 1 d . . . . .
H13 H 0.5110 0.3272 0.8248 0.049 Uiso 1 1 calc R U . . .
C37 C 0.4535(3) 0.51442(14) 0.7236(2) 0.0427(7) Uani 1 1 d . . . . .
C2 C 0.4402(3) 0.32854(13) 0.6127(2) 0.0373(7) Uani 1 1 d . . . . .
C38 C 0.1863(3) 0.51181(15) 0.5285(2) 0.0440(7) Uani 1 1 d . . . . .
H38 H 0.1549 0.4738 0.5532 0.053 Uiso 1 1 calc R U . . .
C27 C 0.0167(2) 0.30406(15) 0.77225(19) 0.0364(6) Uani 1 1 d . . . . .
C23 C 0.2430(3) 0.31727(16) 0.92866(19) 0.0409(7) Uani 1 1 d . . . . .
C4 C 0.3157(3) 0.31896(16) 0.4530(2) 0.0498(8) Uani 1 1 d . . . . .
H4 H 0.3755 0.3168 0.4308 0.060 Uiso 1 1 calc R U . . .
C6 C 0.1205(3) 0.31699(17) 0.4305(2) 0.0504(8) Uani 1 1 d . . . . .
H6 H 0.0486 0.3137 0.3929 0.061 Uiso 1 1 calc R U . . .
C34 C 0.3846(3) 0.54315(16) 0.5440(2) 0.0526(9) Uani 1 1 d . . . . .
H34 H 0.3630 0.5539 0.4846 0.063 Uiso 1 1 calc R U . . .
C36 C 0.5266(3) 0.53950(16) 0.6821(3) 0.0556(9) Uani 1 1 d . . . . .
H36 H 0.5997 0.5477 0.7147 0.067 Uiso 1 1 calc R U . . .
C12 C 0.6241(3) 0.32378(17) 0.7581(3) 0.0526(8) Uani 1 1 d . . . . .
H12 H 0.6860 0.3209 0.8072 0.063 Uiso 1 1 calc R U . . .
C10 C 0.5449(3) 0.32662(16) 0.6022(3) 0.0504(8) Uani 1 1 d . . . . .
H10 H 0.5533 0.3267 0.5464 0.060 Uiso 1 1 calc R U . . .
C11 C 0.6371(3) 0.32460(18) 0.6761(3) 0.0582(10) Uani 1 1 d . . . . .
H11 H 0.7077 0.3238 0.6699 0.070 Uiso 1 1 calc R U . . .
C5 C 0.2084(4) 0.31480(18) 0.3973(2) 0.0573(10) Uani 1 1 d . . . . .
H5 H 0.1959 0.3105 0.3372 0.069 Uiso 1 1 calc R U . . .
C35 C 0.4933(3) 0.55255(18) 0.5934(3) 0.0644(11) Uani 1 1 d . . . . .
H35 H 0.5447 0.5678 0.5665 0.077 Uiso 1 1 calc R U . . .
C40 C 0.1236(3) 0.57713(18) 0.5386(3) 0.0605(9) Uani 1 1 d . . . . .
H40A H 0.1331 0.5852 0.5996 0.091 Uiso 1 1 calc R U . . .
H40B H 0.0463 0.5716 0.5080 0.091 Uiso 1 1 calc R U . . .
H40C H 0.1523 0.6154 0.5145 0.091 Uiso 1 1 calc R U . . .
C41 C 0.4875(3) 0.50413(17) 0.8222(2) 0.0571(9) Uani 1 1 d . . . . .
H41 H 0.4433 0.4665 0.8347 0.068 Uiso 1 1 calc R U . . .
C24 C 0.2359(3) 0.38820(19) 0.9664(2) 0.0584(9) Uani 1 1 d . . . . .
H24A H 0.2733 0.4208 0.9403 0.088 Uiso 1 1 calc R U . . .
H24B H 0.2703 0.3874 1.0287 0.088 Uiso 1 1 calc R U . . .
H24C H 0.1596 0.4012 0.9541 0.088 Uiso 1 1 calc R U . . .
B9 B 0.2934(2) 0.33683(13) 0.68492(19) 0.0264(6) Uani 1 1 d . . . . .
C39 C 0.1669(4) 0.4966(2) 0.4315(2) 0.0687(11) Uani 1 1 d . . . . .
H39A H 0.1892 0.5353 0.4040 0.103 Uiso 1 1 calc R U . . .
H39B H 0.0897 0.4876 0.4039 0.103 Uiso 1 1 calc R U . . .
H39C H 0.2095 0.4572 0.4256 0.103 Uiso 1 1 calc R U . . .
C26 C 0.3657(3) 0.3006(2) 0.9417(2) 0.0608(10) Uani 1 1 d . . . . .
H26A H 0.3717 0.2557 0.9190 0.091 Uiso 1 1 calc R U . . .
H26B H 0.4056 0.3019 1.0031 0.091 Uiso 1 1 calc R U . . .
H26C H 0.3962 0.3338 0.9112 0.091 Uiso 1 1 calc R U . . .
C43 C 0.4633(4) 0.5683(2) 0.8674(3) 0.0715(11) Uani 1 1 d . . . . .
H43A H 0.5089 0.6052 0.8586 0.107 Uiso 1 1 calc R U . . .
H43B H 0.4791 0.5596 0.9290 0.107 Uiso 1 1 calc R U . . .
H43C H 0.3868 0.5804 0.8430 0.107 Uiso 1 1 calc R U . . .
C25 C 0.1960(3) 0.2659(2) 0.9806(2) 0.0595(10) Uani 1 1 d . . . . .
H25A H 0.1200 0.2768 0.9738 0.089 Uiso 1 1 calc R U . . .
H25B H 0.2379 0.2682 1.0415 0.089 Uiso 1 1 calc R U . . .
H25C H 0.2007 0.2205 0.9590 0.089 Uiso 1 1 calc R U . . .
C28 C -0.0208(3) 0.3107(3) 0.6730(2) 0.0669(11) Uani 1 1 d . . . . .
H28A H 0.0053 0.3533 0.6567 0.100 Uiso 1 1 calc R U . . .
H28B H -0.1002 0.3096 0.6517 0.100 Uiso 1 1 calc R U . . .
H28C H 0.0087 0.2734 0.6479 0.100 Uiso 1 1 calc R U . . .
C29 C -0.0350(3) 0.3604(3) 0.8112(3) 0.0836(15) Uani 1 1 d . . . . .
H29A H 0.0017 0.3633 0.8730 0.125 Uiso 1 1 calc R U . . .
H29B H -0.1120 0.3506 0.8013 0.125 Uiso 1 1 calc R U . . .
H29C H -0.0276 0.4032 0.7840 0.125 Uiso 1 1 calc R U . . .
C42 C 0.6105(4) 0.4857(2) 0.8617(4) 0.0887(16) Uani 1 1 d . . . . .
H42A H 0.6284 0.4479 0.8301 0.133 Uiso 1 1 calc R U . . .
H42B H 0.6248 0.4732 0.9221 0.133 Uiso 1 1 calc R U . . .
H42C H 0.6553 0.5245 0.8576 0.133 Uiso 1 1 calc R U . . .
C30 C -0.0263(4) 0.2352(2) 0.7944(4) 0.0862(15) Uani 1 1 d . . . . .
H30A H 0.0044 0.1988 0.7687 0.129 Uiso 1 1 calc R U . . .
H30B H -0.1055 0.2342 0.7715 0.129 Uiso 1 1 calc R U . . .
H30C H -0.0046 0.2294 0.8569 0.129 Uiso 1 1 calc R U . . .
Cl1 Cl 0.8709(4) 0.39939(18) 1.02291(17) 0.2250(15) Uani 1 1 d . . . . .
Cl2 Cl 1.0628(3) 0.40539(16) 1.1691(3) 0.2159(13) Uani 1 1 d . . . . .
C44 C 0.9491(8) 0.3536(3) 1.1082(7) 0.161(4) Uani 1 1 d . . . . .
H44A H 0.9765 0.3127 1.0872 0.193 Uiso 1 1 calc R U . . .
H44B H 0.9051 0.3397 1.1456 0.193 Uiso 1 1 calc R U . . .

loop_
_atom_site_aniso_label
_atom_site_aniso_U_11
_atom_site_aniso_U_22
_atom_site_aniso_U_33
_atom_site_aniso_U_23
_atom_site_aniso_U_13
_atom_site_aniso_U_12
P14 0.0359(4) 0.0197(3) 0.0307(4) 0.0026(2) 0.0146(3) -0.0009(2)
O21 0.0593(13) 0.0216(9) 0.0540(12) 0.0074(8) 0.0316(10) -0.0019(9)
N17 0.0374(12) 0.0148(9) 0.0335(11) 0.0004(8) 0.0118(9) -0.0003(8)
N20 0.0360(12) 0.0178(10) 0.0325(11) -0.0011(8) 0.0137(9) 0.0010(8)
N15 0.0373(12) 0.0144(9) 0.0356(11) -0.0007(8) 0.0152(9) -0.0005(8)
O31 0.0819(17) 0.0157(9) 0.0838(17) 0.0031(10) 0.0513(15) 0.0046(10)
C16 0.0301(12) 0.0168(11) 0.0262(12) 0.0003(9) 0.0065(10) 0.0001(9)
C8 0.0457(15) 0.0160(11) 0.0341(14) -0.0035(10) 0.0188(12) -0.0034(10)
C3 0.0528(17) 0.0204(12) 0.0420(15) -0.0041(11) 0.0266(14) -0.0041(11)
C1 0.0370(14) 0.0153(11) 0.0485(16) 0.0043(10) 0.0194(12) 0.0013(10)
C32 0.0390(14) 0.0134(11) 0.0435(15) 0.0007(10) 0.0135(12) -0.0026(10)
C22 0.0486(16) 0.0200(12) 0.0497(16) 0.0009(11) 0.0233(13) -0.0036(12)
C19 0.0501(17) 0.0210(12) 0.0458(16) -0.0027(11) 0.0240(14) 0.0073(11)
C33 0.0516(17) 0.0187(12) 0.0453(16) 0.0001(11) 0.0187(13) -0.0042(11)
C18 0.0514(17) 0.0173(12) 0.0473(16) -0.0017(11) 0.0188(14) 0.0043(11)
C7 0.0481(17) 0.0331(14) 0.0385(15) -0.0049(12) 0.0184(13) -0.0101(12)
C13 0.0393(16) 0.0323(14) 0.0544(18) 0.0115(13) 0.0179(14) 0.0040(12)
C37 0.0419(16) 0.0207(13) 0.062(2) -0.0023(12) 0.0102(14) -0.0038(11)
C2 0.0472(17) 0.0184(12) 0.0568(18) 0.0011(11) 0.0316(14) 0.0009(11)
C38 0.0553(19) 0.0288(14) 0.0424(16) 0.0070(12) 0.0062(14) -0.0077(13)
C27 0.0350(14) 0.0386(15) 0.0390(15) 0.0004(12) 0.0164(12) -0.0052(12)
C23 0.0453(17) 0.0456(17) 0.0319(14) 0.0063(12) 0.0118(12) 0.0045(13)
C4 0.071(2) 0.0403(17) 0.0531(19) -0.0116(14) 0.0406(18) -0.0088(15)
C6 0.065(2) 0.0488(19) 0.0375(16) -0.0107(14) 0.0149(15) -0.0210(16)
C34 0.076(2) 0.0355(16) 0.057(2) 0.0024(14) 0.0371(19) -0.0085(16)
C36 0.0435(18) 0.0341(16) 0.090(3) -0.0069(17) 0.0213(18) -0.0090(14)
C12 0.0345(16) 0.0462(18) 0.077(2) 0.0139(16) 0.0164(16) 0.0063(14)
C10 0.053(2) 0.0403(17) 0.072(2) 0.0047(15) 0.0403(18) 0.0031(14)
C11 0.0414(18) 0.0499(19) 0.093(3) 0.0130(18) 0.0351(19) 0.0079(15)
C5 0.090(3) 0.0507(19) 0.0372(17) -0.0172(14) 0.0279(18) -0.0234(18)
C35 0.066(2) 0.0424(19) 0.103(3) -0.0048(19) 0.053(2) -0.0145(17)
C40 0.058(2) 0.0446(19) 0.069(2) 0.0110(17) 0.0047(18) 0.0058(16)
C41 0.054(2) 0.0376(17) 0.064(2) 0.0035(15) -0.0062(17) -0.0074(15)
C24 0.080(3) 0.057(2) 0.0353(16) -0.0111(15) 0.0129(17) -0.0046(18)
B9 0.0350(15) 0.0130(12) 0.0350(15) 0.0017(11) 0.0165(12) -0.0002(11)
C39 0.101(3) 0.051(2) 0.045(2) 0.0015(16) 0.009(2) -0.011(2)
C26 0.0477(19) 0.088(3) 0.0416(18) 0.0066(18) 0.0057(15) 0.0064(19)
C43 0.078(3) 0.067(3) 0.056(2) -0.0096(19) 0.000(2) -0.003(2)
C25 0.079(3) 0.063(2) 0.0416(18) 0.0165(16) 0.0259(18) 0.0039(19)
C28 0.0390(18) 0.117(4) 0.0431(19) -0.005(2) 0.0099(15) -0.016(2)
C29 0.0391(19) 0.097(3) 0.117(4) -0.054(3) 0.028(2) -0.003(2)
C42 0.062(3) 0.055(2) 0.114(4) -0.008(2) -0.026(3) 0.001(2)
C30 0.055(2) 0.084(3) 0.122(4) 0.031(3) 0.029(2) -0.022(2)
Cl1 0.346(5) 0.203(3) 0.1237(18) -0.0002(18) 0.068(2) 0.022(3)
Cl2 0.193(3) 0.166(3) 0.276(4) 0.021(2) 0.052(3) 0.039(2)
C44 0.236(9) 0.045(3) 0.288(11) 0.000(4) 0.208(9) 0.003(4)

loop_
_atom_type_symbol
_atom_type_description
_atom_type_scat_dispersion_real
_atom_type_scat_dispersion_imag
_atom_type_scat_source
C C 0.0181 0.0091 'International Tables Vol C Tables 4.2.6.8 and 6.1.1.4'
H H 0.0000 0.0000 'International Tables Vol C Tables 4.2.6.8 and 6.1.1.4'
B B 0.0090 0.0039 'International Tables Vol C Tables 4.2.6.8 and 6.1.1.4'
Cl Cl 0.3639 0.7018 'International Tables Vol C Tables 4.2.6.8 and 6.1.1.4'
N N 0.0311 0.0180 'International Tables Vol C Tables 4.2.6.8 and 6.1.1.4'
O O 0.0492 0.0322 'International Tables Vol C Tables 4.2.6.8 and 6.1.1.4'
P P 0.2955 0.4335 'International Tables Vol C Tables 4.2.6.8 and 6.1.1.4'

loop_
_geom_angle_atom_site_label_1
_geom_angle_atom_site_label_2
_geom_angle_atom_site_label_3
_geom_angle
_geom_angle_site_symmetry_1
_geom_angle_site_symmetry_3
_geom_angle_publ_flag
O21 P14 N20 158.26(9) . . ?
O21 P14 C22 36.33(9) . . ?
O21 P14 C27 94.96(12) . . ?
O21 P14 C23 91.84(12) . . ?
N20 P14 C22 121.94(10) . . ?
N15 P14 O21 73.72(9) . . ?
N15 P14 N20 84.59(9) . . ?
N15 P14 C22 37.40(10) . . ?
N15 P14 C27 121.30(12) . . ?
N15 P14 C23 120.62(13) . . ?
C27 P14 N20 97.57(11) . . ?
C27 P14 C22 112.76(12) . . ?
C27 P14 C23 117.06(13) . . ?
C23 P14 N20 98.15(12) . . ?
C23 P14 C22 108.84(13) . . ?
C22 O21 P14 89.22(15) . . ?
C16 N17 C32 125.3(2) . . ?
C16 N17 C18 109.1(2) . . ?
C18 N17 C32 125.1(2) . . ?
C16 N20 P14 114.24(16) . . ?
C16 N20 C19 107.8(2) . . ?
C19 N20 P14 137.55(18) . . ?
C22 N15 P14 94.82(17) . . ?
C22 N15 B9 136.9(2) . . ?
B9 N15 P14 128.06(16) . . ?
N17 C16 N20 108.2(2) . . ?
N17 C16 B9 134.1(2) . . ?
N20 C16 B9 117.6(2) . . ?
C3 C8 C7 117.5(3) . . ?
C3 C8 B9 109.2(2) . . ?
C7 C8 B9 133.2(2) . . ?
C8 C3 C2 111.2(2) . . ?
C8 C3 C4 121.6(3) . . ?
C4 C3 C2 127.2(3) . . ?
C13 C1 C2 117.8(3) . . ?
C13 C1 B9 133.3(3) . . ?
C2 C1 B9 108.9(2) . . ?
C33 C32 N17 119.0(2) . . ?
C33 C32 C37 123.2(3) . . ?
C37 C32 N17 117.9(2) . . ?
O21 C22 P14 54.45(13) . . ?
O21 C22 N15 102.2(2) . . ?
N15 C22 P14 47.79(12) . . ?
O31 C22 P14 176.8(2) . . ?
O31 C22 O21 127.6(2) . . ?
O31 C22 N15 130.1(3) . . ?
N20 C19 H19 126.0 . . ?
C18 C19 N20 108.0(2) . . ?
C18 C19 H19 126.0 . . ?
C32 C33 C38 121.5(3) . . ?
C34 C33 C32 116.9(3) . . ?
C34 C33 C38 121.5(3) . . ?
N17 C18 H18 126.6 . . ?
C19 C18 N17 106.8(2) . . ?
C19 C18 H18 126.6 . . ?
C8 C7 H7 119.4 . . ?
C6 C7 C8 121.2(3) . . ?
C6 C7 H7 119.4 . . ?
C1 C13 H13 119.8 . . ?
C1 C13 C12 120.5(3) . . ?
C12 C13 H13 119.8 . . ?
C32 C37 C41 121.6(3) . . ?
C36 C37 C32 116.7(3) . . ?
C36 C37 C41 121.7(3) . . ?
C1 C2 C3 111.2(2) . . ?
C10 C2 C3 127.2(3) . . ?
C10 C2 C1 121.6(3) . . ?
C33 C38 H38 107.6 . . ?
C33 C38 C40 110.1(3) . . ?
C33 C38 C39 114.0(3) . . ?
C40 C38 H38 107.6 . . ?
C39 C38 H38 107.6 . . ?
C39 C38 C40 109.8(3) . . ?
C28 C27 P14 106.7(2) . . ?
C28 C27 C30 107.2(3) . . ?
C29 C27 P14 113.2(2) . . ?
C29 C27 C28 109.3(3) . . ?
C29 C27 C30 108.4(3) . . ?
C30 C27 P14 111.8(2) . . ?
C24 C23 P14 115.7(2) . . ?
C24 C23 C26 108.4(3) . . ?
C24 C23 C25 107.5(3) . . ?
C26 C23 P14 105.8(2) . . ?
C25 C23 P14 110.1(2) . . ?
C25 C23 C26 109.2(3) . . ?
C3 C4 H4 120.4 . . ?
C5 C4 C3 119.2(3) . . ?
C5 C4 H4 120.4 . . ?
C7 C6 H6 119.8 . . ?
C5 C6 C7 120.3(3) . . ?
C5 C6 H6 119.8 . . ?
C33 C34 H34 119.4 . . ?
C35 C34 C33 121.3(3) . . ?
C35 C34 H34 119.4 . . ?
C37 C36 H36 119.3 . . ?
C35 C36 C37 121.3(3) . . ?
C35 C36 H36 119.3 . . ?
C13 C12 H12 119.7 . . ?
C11 C12 C13 120.7(3) . . ?
C11 C12 H12 119.7 . . ?
C2 C10 H10 120.4 . . ?
C2 C10 C11 119.2(3) . . ?
C11 C10 H10 120.4 . . ?
C12 C11 C10 120.1(3) . . ?
C12 C11 H11 119.9 . . ?
C10 C11 H11 119.9 . . ?
C4 C5 H5 119.9 . . ?
C6 C5 C4 120.2(3) . . ?
C6 C5 H5 119.9 . . ?
C34 C35 H35 119.7 . . ?
C36 C35 C34 120.6(3) . . ?
C36 C35 H35 119.7 . . ?
C38 C40 H40A 109.5 . . ?
C38 C40 H40B 109.5 . . ?
C38 C40 H40C 109.5 . . ?
H40A C40 H40B 109.5 . . ?
H40A C40 H40C 109.5 . . ?
H40B C40 H40C 109.5 . . ?
C37 C41 H41 108.1 . . ?
C37 C41 C43 110.5(3) . . ?
C37 C41 C42 113.2(4) . . ?
C43 C41 H41 108.1 . . ?
C43 C41 C42 108.7(3) . . ?
C42 C41 H41 108.1 . . ?
C23 C24 H24A 109.5 . . ?
C23 C24 H24B 109.5 . . ?
C23 C24 H24C 109.5 . . ?
H24A C24 H24B 109.5 . . ?
H24A C24 H24C 109.5 . . ?
H24B C24 H24C 109.5 . . ?
N15 B9 C16 94.72(19) . . ?
N15 B9 C8 116.1(2) . . ?
N15 B9 C1 117.7(2) . . ?
C16 B9 C8 113.9(2) . . ?
C16 B9 C1 116.4(2) . . ?
C1 B9 C8 99.2(2) . . ?
C38 C39 H39A 109.5 . . ?
C38 C39 H39B 109.5 . . ?
C38 C39 H39C 109.5 . . ?
H39A C39 H39B 109.5 . . ?
H39A C39 H39C 109.5 . . ?
H39B C39 H39C 109.5 . . ?
C23 C26 H26A 109.5 . . ?
C23 C26 H26B 109.5 . . ?
C23 C26 H26C 109.5 . . ?
H26A C26 H26B 109.5 . . ?
H26A C26 H26C 109.5 . . ?
H26B C26 H26C 109.5 . . ?
C41 C43 H43A 109.5 . . ?
C41 C43 H43B 109.5 . . ?
C41 C43 H43C 109.5 . . ?
H43A C43 H43B 109.5 . . ?
H43A C43 H43C 109.5 . . ?
H43B C43 H43C 109.5 . . ?
C23 C25 H25A 109.5 . . ?
C23 C25 H25B 109.5 . . ?
C23 C25 H25C 109.5 . . ?
H25A C25 H25B 109.5 . . ?
H25A C25 H25C 109.5 . . ?
H25B C25 H25C 109.5 . . ?
C27 C28 H28A 109.5 . . ?
C27 C28 H28B 109.5 . . ?
C27 C28 H28C 109.5 . . ?
H28A C28 H28B 109.5 . . ?
H28A C28 H28C 109.5 . . ?
H28B C28 H28C 109.5 . . ?
C27 C29 H29A 109.5 . . ?
C27 C29 H29B 109.5 . . ?
C27 C29 H29C 109.5 . . ?
H29A C29 H29B 109.5 . . ?
H29A C29 H29C 109.5 . . ?
H29B C29 H29C 109.5 . . ?
C41 C42 H42A 109.5 . . ?
C41 C42 H42B 109.5 . . ?
C41 C42 H42C 109.5 . . ?
H42A C42 H42B 109.5 . . ?
H42A C42 H42C 109.5 . . ?
H42B C42 H42C 109.5 . . ?
C27 C30 H30A 109.5 . . ?
C27 C30 H30B 109.5 . . ?
C27 C30 H30C 109.5 . . ?
H30A C30 H30B 109.5 . . ?
H30A C30 H30C 109.5 . . ?
H30B C30 H30C 109.5 . . ?
Cl1 C44 Cl2 108.8(3) . . ?
Cl1 C44 H44A 109.9 . . ?
Cl1 C44 H44B 109.9 . . ?
Cl2 C44 H44A 109.9 . . ?
Cl2 C44 H44B 109.9 . . ?
H44A C44 H44B 108.3 . . ?

loop_
_geom_bond_atom_site_label_1
_geom_bond_atom_site_label_2
_geom_bond_distance
_geom_bond_site_symmetry_2
_geom_bond_publ_flag
P14 O21 1.8310(19) . ?
P14 N20 1.899(2) . ?
P14 N15 1.673(2) . ?
P14 C22 2.250(3) . ?
P14 C27 1.873(3) . ?
P14 C23 1.877(3) . ?
O21 C22 1.333(3) . ?
N17 C16 1.339(3) . ?
N17 C32 1.452(3) . ?
N17 C18 1.387(3) . ?
N20 C16 1.342(3) . ?
N20 C19 1.397(3) . ?
N15 C22 1.372(3) . ?
N15 B9 1.556(3) . ?
O31 C22 1.212(3) . ?
C16 B9 1.625(3) . ?
C8 C3 1.393(4) . ?
C8 C7 1.394(4) . ?
C8 B9 1.638(4) . ?
C3 C2 1.475(5) . ?
C3 C4 1.399(4) . ?
C1 C13 1.387(4) . ?
C1 C2 1.407(4) . ?
C1 B9 1.628(4) . ?
C32 C33 1.402(4) . ?
C32 C37 1.407(4) . ?
C19 H19 0.9300 . ?
C19 C18 1.338(4) . ?
C33 C38 1.513(4) . ?
C33 C34 1.379(4) . ?
C18 H18 0.9300 . ?
C7 H7 0.9300 . ?
C7 C6 1.391(4) . ?
C13 H13 0.9300 . ?
C13 C12 1.400(4) . ?
C37 C36 1.382(5) . ?
C37 C41 1.518(5) . ?
C2 C10 1.387(4) . ?
C38 H38 0.9800 . ?
C38 C40 1.536(5) . ?
C38 C39 1.526(5) . ?
C27 C28 1.520(4) . ?
C27 C29 1.508(5) . ?
C27 C30 1.532(5) . ?
C23 C24 1.525(5) . ?
C23 C26 1.539(5) . ?
C23 C25 1.532(4) . ?
C4 H4 0.9300 . ?
C4 C5 1.386(5) . ?
C6 H6 0.9300 . ?
C6 C5 1.371(5) . ?
C34 H34 0.9300 . ?
C34 C35 1.379(6) . ?
C36 H36 0.9300 . ?
C36 C35 1.378(6) . ?
C12 H12 0.9300 . ?
C12 C11 1.370(5) . ?
C10 H10 0.9300 . ?
C10 C11 1.391(5) . ?
C11 H11 0.9300 . ?
C5 H5 0.9300 . ?
C35 H35 0.9300 . ?
C40 H40A 0.9600 . ?
C40 H40B 0.9600 . ?
C40 H40C 0.9600 . ?
C41 H41 0.9800 . ?
C41 C43 1.522(5) . ?
C41 C42 1.539(5) . ?
C24 H24A 0.9600 . ?
C24 H24B 0.9600 . ?
C24 H24C 0.9600 . ?
C39 H39A 0.9600 . ?
C39 H39B 0.9600 . ?
C39 H39C 0.9600 . ?
C26 H26A 0.9600 . ?
C26 H26B 0.9600 . ?
C26 H26C 0.9600 . ?
C43 H43A 0.9600 . ?
C43 H43B 0.9600 . ?
C43 H43C 0.9600 . ?
C25 H25A 0.9600 . ?
C25 H25B 0.9600 . ?
C25 H25C 0.9600 . ?
C28 H28A 0.9600 . ?
C28 H28B 0.9600 . ?
C28 H28C 0.9600 . ?
C29 H29A 0.9600 . ?
C29 H29B 0.9600 . ?
C29 H29C 0.9600 . ?
C42 H42A 0.9600 . ?
C42 H42B 0.9600 . ?
C42 H42C 0.9600 . ?
C30 H30A 0.9600 . ?
C30 H30B 0.9600 . ?
C30 H30C 0.9600 . ?
Cl1 C44 1.683(10) . ?
Cl2 C44 1.789(10) . ?
C44 H44A 0.9700 . ?
C44 H44B 0.9700 . ?

loop_
_geom_torsion_atom_site_label_1
_geom_torsion_atom_site_label_2
_geom_torsion_atom_site_label_3
_geom_torsion_atom_site_label_4
_geom_torsion
_geom_torsion_site_symmetry_1
_geom_torsion_site_symmetry_2
_geom_torsion_site_symmetry_3
_geom_torsion_site_symmetry_4
_geom_torsion_publ_flag
P14 O21 C22 N15 -1.6(2) . . . . ?
P14 O21 C22 O31 177.0(3) . . . . ?
P14 N20 C16 N17 -173.11(16) . . . . ?
P14 N20 C16 B9 10.4(3) . . . . ?
P14 N20 C19 C18 171.3(2) . . . . ?
P14 N15 C22 O21 1.7(2) . . . . ?
P14 N15 C22 O31 -176.8(3) . . . . ?
P14 N15 B9 C16 2.0(3) . . . . ?
P14 N15 B9 C8 -117.6(2) . . . . ?
P14 N15 B9 C1 125.2(2) . . . . ?
O21 P14 N20 C16 -3.4(4) . . . . ?
O21 P14 N20 C19 -175.3(3) . . . . ?
O21 P14 N15 C22 -1.30(17) . . . . ?
O21 P14 N15 B9 -176.3(2) . . . . ?
O21 P14 C27 C28 -96.8(2) . . . . ?
O21 P14 C27 C29 142.9(3) . . . . ?
O21 P14 C27 C30 20.1(3) . . . . ?
O21 P14 C23 C24 -170.2(3) . . . . ?
O21 P14 C23 C26 69.8(2) . . . . ?
O21 P14 C23 C25 -48.1(2) . . . . ?
N17 C16 B9 N15 177.0(3) . . . . ?
N17 C16 B9 C8 -61.7(4) . . . . ?
N17 C16 B9 C1 52.8(4) . . . . ?
N17 C32 C33 C38 6.3(4) . . . . ?
N17 C32 C33 C34 -177.4(2) . . . . ?
N17 C32 C37 C36 177.2(2) . . . . ?
N17 C32 C37 C41 -6.2(4) . . . . ?
N20 P14 O21 C22 -2.5(4) . . . . ?
N20 P14 N15 C22 177.27(18) . . . . ?
N20 P14 N15 B9 2.3(2) . . . . ?
N20 P14 C27 C28 65.4(3) . . . . ?
N20 P14 C27 C29 -54.9(3) . . . . ?
N20 P14 C27 C30 -177.7(3) . . . . ?
N20 P14 C23 C24 29.2(3) . . . . ?
N20 P14 C23 C26 -90.8(2) . . . . ?
N20 P14 C23 C25 151.3(2) . . . . ?
N20 C16 B9 N15 -7.7(3) . . . . ?
N20 C16 B9 C8 113.6(2) . . . . ?
N20 C16 B9 C1 -131.8(2) . . . . ?
N20 C19 C18 N17 0.3(3) . . . . ?
N15 P14 O21 C22 1.33(17) . . . . ?
N15 P14 N20 C16 -7.10(19) . . . . ?
N15 P14 N20 C19 -179.0(3) . . . . ?
N15 P14 C27 C28 -22.8(3) . . . . ?
N15 P14 C27 C29 -143.1(3) . . . . ?
N15 P14 C27 C30 94.1(3) . . . . ?
N15 P14 C23 C24 117.7(3) . . . . ?
N15 P14 C23 C26 -2.3(3) . . . . ?
N15 P14 C23 C25 -120.2(2) . . . . ?
C16 N17 C32 C33 94.3(3) . . . . ?
C16 N17 C32 C37 -86.3(3) . . . . ?
C16 N17 C18 C19 0.4(3) . . . . ?
C16 N20 C19 C18 -0.9(3) . . . . ?
C8 C3 C2 C1 2.0(3) . . . . ?
C8 C3 C2 C10 179.9(3) . . . . ?
C8 C3 C4 C5 0.4(4) . . . . ?
C8 C7 C6 C5 0.0(5) . . . . ?
C3 C8 C7 C6 -0.4(4) . . . . ?
C3 C8 B9 N15 -131.7(2) . . . . ?
C3 C8 B9 C16 119.7(2) . . . . ?
C3 C8 B9 C1 -4.6(2) . . . . ?
C3 C2 C10 C11 -175.8(3) . . . . ?
C3 C4 C5 C6 -0.9(5) . . . . ?
C1 C13 C12 C11 0.9(5) . . . . ?
C1 C2 C10 C11 1.9(4) . . . . ?
C32 N17 C16 N20 171.6(2) . . . . ?
C32 N17 C16 B9 -12.7(4) . . . . ?
C32 N17 C18 C19 -172.2(3) . . . . ?
C32 C33 C38 C40 84.1(3) . . . . ?
C32 C33 C38 C39 -152.0(3) . . . . ?
C32 C33 C34 C35 -0.2(4) . . . . ?
C32 C37 C36 C35 0.5(5) . . . . ?
C32 C37 C41 C43 -85.5(4) . . . . ?
C32 C37 C41 C42 152.3(3) . . . . ?
C22 P14 N20 C16 -5.1(2) . . . . ?
C22 P14 N20 C19 -177.1(3) . . . . ?
C22 P14 N15 B9 -175.0(3) . . . . ?
C22 P14 C27 C28 -64.0(3) . . . . ?
C22 P14 C27 C29 175.8(3) . . . . ?
C22 P14 C27 C30 52.9(3) . . . . ?
C22 P14 C23 C24 157.0(2) . . . . ?
C22 P14 C23 C26 37.0(3) . . . . ?
C22 P14 C23 C25 -80.8(2) . . . . ?
C22 N15 B9 C16 -170.6(3) . . . . ?
C22 N15 B9 C8 69.8(4) . . . . ?
C22 N15 B9 C1 -47.5(4) . . . . ?
C19 N20 C16 N17 1.2(3) . . . . ?
C19 N20 C16 B9 -175.3(2) . . . . ?
C33 C32 C37 C36 -3.4(4) . . . . ?
C33 C32 C37 C41 173.2(3) . . . . ?
C33 C34 C35 C36 -2.5(5) . . . . ?
C18 N17 C16 N20 -1.0(3) . . . . ?
C18 N17 C16 B9 174.7(3) . . . . ?
C18 N17 C32 C33 -94.3(3) . . . . ?
C18 N17 C32 C37 85.2(3) . . . . ?
C7 C8 C3 C2 -176.9(2) . . . . ?
C7 C8 C3 C4 0.2(4) . . . . ?
C7 C8 B9 N15 47.0(4) . . . . ?
C7 C8 B9 C16 -61.6(4) . . . . ?
C7 C8 B9 C1 174.1(3) . . . . ?
C7 C6 C5 C4 0.7(5) . . . . ?
C13 C1 C2 C3 174.9(2) . . . . ?
C13 C1 C2 C10 -3.1(4) . . . . ?
C13 C1 B9 N15 -48.3(4) . . . . ?
C13 C1 B9 C16 63.1(4) . . . . ?
C13 C1 B9 C8 -174.3(3) . . . . ?
C13 C12 C11 C10 -2.1(5) . . . . ?
C37 C32 C33 C38 -173.1(3) . . . . ?
C37 C32 C33 C34 3.2(4) . . . . ?
C37 C36 C35 C34 2.3(5) . . . . ?
C2 C3 C4 C5 177.0(3) . . . . ?
C2 C1 C13 C12 1.7(4) . . . . ?
C2 C1 B9 N15 131.8(2) . . . . ?
C2 C1 B9 C16 -116.9(2) . . . . ?
C2 C1 B9 C8 5.7(2) . . . . ?
C2 C10 C11 C12 0.7(5) . . . . ?
C38 C33 C34 C35 176.1(3) . . . . ?
C27 P14 O21 C22 122.52(19) . . . . ?
C27 P14 N20 C16 -128.02(19) . . . . ?
C27 P14 N20 C19 60.1(3) . . . . ?
C27 P14 N15 C22 -87.2(2) . . . . ?
C27 P14 N15 B9 97.9(2) . . . . ?
C27 P14 C23 C24 -73.7(3) . . . . ?
C27 P14 C23 C26 166.3(2) . . . . ?
C27 P14 C23 C25 48.5(3) . . . . ?
C23 P14 O21 C22 -120.11(19) . . . . ?
C23 P14 N20 C16 113.1(2) . . . . ?
C23 P14 N20 C19 -58.8(3) . . . . ?
C23 P14 N15 C22 81.0(2) . . . . ?
C23 P14 N15 B9 -94.0(2) . . . . ?
C23 P14 C27 C28 168.6(2) . . . . ?
C23 P14 C27 C29 48.3(3) . . . . ?
C23 P14 C27 C30 -74.5(3) . . . . ?
C4 C3 C2 C1 -174.9(3) . . . . ?
C4 C3 C2 C10 3.0(5) . . . . ?
C34 C33 C38 C40 -92.0(4) . . . . ?
C34 C33 C38 C39 31.9(4) . . . . ?
C36 C37 C41 C43 90.9(4) . . . . ?
C36 C37 C41 C42 -31.3(4) . . . . ?
C41 C37 C36 C35 -176.1(3) . . . . ?
B9 N15 C22 P14 174.2(4) . . . . ?
B9 N15 C22 O21 175.9(3) . . . . ?
B9 N15 C22 O31 -2.6(6) . . . . ?
B9 C8 C3 C2 2.1(3) . . . . ?
B9 C8 C3 C4 179.1(2) . . . . ?
B9 C8 C7 C6 -179.0(3) . . . . ?
B9 C1 C13 C12 -178.2(3) . . . . ?
B9 C1 C2 C3 -5.1(3) . . . . ?
B9 C1 C2 C10 176.8(2) . . . . ?
